data_4308723
loop_
_publ_author_name
'Natasza Sprutta'
'Sankar Prasad Rath'
'Marilyn M. Olmstead'
'Alan L. Balch'

_publ_section_title
;
Metal Complexes of meso-Amino-octaethylporphyrin and the Oxidation of
NiII(meso-amino-octaethylporphyrin)
;
_journal_name_full 'Inorganic Chemistry'
_journal_page_first 1452
_journal_page_last 1459
_journal_paper_doi 10.1021/ic0486623
_journal_volume 44
_journal_year 2005
_chemical_formula_moiety 'C36 H45 N5 Ni'
_chemical_formula_sum 'C36 H45 N5 Ni'
_chemical_formula_weight 606.48
_chemical_name_common Ni(OEP-NH2)
_chemical_name_systematic
; 
 ? 
;
_space_group_IT_number 88
_symmetry_cell_setting tetragonal
_symmetry_space_group_name_Hall '-I 4ad'
_symmetry_space_group_name_H-M 'I 41/a :2'
_atom_sites_solution_hydrogens geom
_atom_sites_solution_primary direct
_atom_sites_solution_secondary difmap
_audit_creation_method SHELXL-97
_cell_angle_alpha 90.00
_cell_angle_beta 90.00
_cell_angle_gamma 90.00
_cell_formula_units_Z 4
_cell_length_a 14.7645(12)
_cell_length_b 14.7645(12)
_cell_length_c 13.9225(14)
_cell_measurement_reflns_used 34
_cell_measurement_temperature 130(2)
_cell_measurement_theta_max 24.72
_cell_measurement_theta_min 4.4
_cell_volume 3035.0(5)
_computing_cell_refinement 'Siemens P3-PC'
_computing_data_collection 'Siemens P3-PC'
_computing_data_reduction 'Siemens XDISK'
_computing_molecular_graphics 'SHELXTL 5.1 (Sheldrick, 1994)'
_computing_publication_material 'SHELXL-97 (Sheldrick, 1997)'
_computing_structure_refinement 'SHELXL-97 (Sheldrick, 1997)'
_computing_structure_solution 'SHELXS-97 (Sheldrick, 1990)'
_diffrn_ambient_temperature 130(2)
_diffrn_measured_fraction_theta_full 1.000
_diffrn_measured_fraction_theta_max 1.000
_diffrn_measurement_device_type 'Siemens P4'
_diffrn_measurement_method \w
_diffrn_radiation_monochromator 'nickel filter'
_diffrn_radiation_source 'Cu rotating anode'
_diffrn_radiation_type CuK\a
_diffrn_radiation_wavelength 1.54178
_diffrn_reflns_av_R_equivalents 0.0348
_diffrn_reflns_av_sigmaI/netI 0.0281
_diffrn_reflns_limit_h_max 15
_diffrn_reflns_limit_h_min -3
_diffrn_reflns_limit_k_max 15
_diffrn_reflns_limit_k_min 0
_diffrn_reflns_limit_l_max 14
_diffrn_reflns_limit_l_min -14
_diffrn_reflns_number 2123
_diffrn_reflns_theta_full 56.06
_diffrn_reflns_theta_max 56.06
_diffrn_reflns_theta_min 4.36
_diffrn_standards_decay_% 1.3
_diffrn_standards_interval_count 198
_diffrn_standards_number 2
_exptl_absorpt_coefficient_mu 1.172
_exptl_absorpt_correction_T_max 0.783
_exptl_absorpt_correction_T_min 0.735
_exptl_absorpt_correction_type refdelf
_exptl_absorpt_process_details
;XABS2, Parkin, S., Moezzi, B. and Hope, H. J. Appl. Crystallogr. 28 (1995)
53-56.
;
_exptl_crystal_colour red
_exptl_crystal_density_diffrn 1.327
_exptl_crystal_density_method 'not measured'
_exptl_crystal_description block
_exptl_crystal_F_000 1296
_exptl_crystal_size_max 0.28
_exptl_crystal_size_mid 0.24
_exptl_crystal_size_min 0.22
_refine_diff_density_max 0.139
_refine_diff_density_min -0.315
_refine_diff_density_rms 0.039
_refine_ls_extinction_method none
_refine_ls_goodness_of_fit_ref 1.111
_refine_ls_hydrogen_treatment constr
_refine_ls_matrix_type full
_refine_ls_number_parameters 104
_refine_ls_number_reflns 994
_refine_ls_number_restraints 0
_refine_ls_restrained_S_all 1.111
_refine_ls_R_factor_all 0.0354
_refine_ls_R_factor_gt 0.0313
_refine_ls_shift/su_max 0.000
_refine_ls_shift/su_mean 0.000
_refine_ls_structure_factor_coef Fsqd
_refine_ls_weighting_details 'calc w=1/[\s^2^(Fo^2^)+(0.0279P)^2^+3.0835P] where P=(Fo^2^+2Fc^2^)/3'
_refine_ls_weighting_scheme calc
_refine_ls_wR_factor_gt 0.0760
_refine_ls_wR_factor_ref 0.0783
_reflns_number_gt 905
_reflns_number_total 994
_reflns_threshold_expression I>2\s(I)
_cod_data_source_file ic0486623si20050112_113330_2.cif
_cod_data_source_block mn1432
_cod_depositor_comments
;
The following automatic conversions were performed:
'_symmetry_cell_setting' value 'Tetragonal' changed to 'tetragonal'
according to '/home/saulius/struct/CIF-dictionaries/cif_core.dic'
dictionary named 'cif_core.dic' version 2.4.1 from 2010-06-29.

Automatic conversion script
Id: cif_fix_enum 1527 2010-12-29 10:47:43Z saulius 
;
_cod_original_sg_symbol_H-M 'I 41/a'
_cod_database_code 4308723

loop_
_symmetry_equiv_pos_as_xyz
'x, y, z'
'-x+1/2, -y, z+1/2'
'-y+3/4, x+1/4, z+1/4'
'y+3/4, -x+3/4, z+3/4'
'x+1/2, y+1/2, z+1/2'
'-x+1, -y+1/2, z+1'
'-y+5/4, x+3/4, z+3/4'
'y+5/4, -x+5/4, z+5/4'
'-x, -y, -z'
'x-1/2, y, -z-1/2'
'y-3/4, -x-1/4, -z-1/4'
'-y-3/4, x-3/4, -z-3/4'
'-x+1/2, -y+1/2, -z+1/2'
'x, y+1/2, -z'
'y-1/4, -x+1/4, -z+1/4'
'-y-1/4, x-1/4, -z-1/4'

loop_
_atom_site_label
_atom_site_type_symbol
_atom_site_fract_x
_atom_site_fract_y
_atom_site_fract_z
_atom_site_U_iso_or_equiv
_atom_site_adp_type
_atom_site_occupancy
_atom_site_symmetry_multiplicity
_atom_site_calc_flag
_atom_site_refinement_flags
_atom_site_disorder_assembly
_atom_site_disorder_group
Ni1 Ni 0.5000 0.2500 0.8750 0.0289(2) Uani 1 4 d S . .
N1 N 0.50486(11) 0.37971(11) 0.87422(11) 0.0300(4) Uani 1 1 d . . .
N2 N 0.2885(5) 0.4653(5) 0.7804(6) 0.0386(18) Uani 0.25 1 d P A 1
H2A H 0.2342 0.4445 0.7662 0.046 Uiso 0.25 1 calc PR A 1
H2B H 0.3039 0.5206 0.7636 0.046 Uiso 0.25 1 calc PR A 1
C1 C 0.57652(14) 0.43448(14) 0.89953(14) 0.0309(5) Uani 1 1 d . . .
C2 C 0.55333(15) 0.52857(14) 0.88907(14) 0.0336(5) Uani 1 1 d . . .
C3 C 0.46737(15) 0.53135(14) 0.85381(15) 0.0336(5) Uani 1 1 d . . .
C4 C 0.43648(14) 0.43888(14) 0.84708(14) 0.0311(5) Uani 1 1 d . A .
C5 C 0.34864(14) 0.41167(14) 0.82858(15) 0.0346(5) Uani 1 1 d . . .
H5A H 0.3081 0.4549 0.7989 0.041 Uiso 0.75 1 d P B 2
C6 C 0.61490(17) 0.60823(16) 0.90824(18) 0.0453(6) Uani 1 1 d . . .
H6A H 0.5772 0.6619 0.9231 0.054 Uiso 1 1 calc R . .
H6B H 0.6522 0.5949 0.9656 0.054 Uiso 1 1 calc R . .
C7 C 0.67677(17) 0.63085(18) 0.8256(2) 0.0564(7) Uani 1 1 d . . .
H7A H 0.7118 0.6853 0.8411 0.085 Uiso 1 1 calc R . .
H7B H 0.6406 0.6419 0.7678 0.085 Uiso 1 1 calc R . .
H7C H 0.7182 0.5801 0.8141 0.085 Uiso 1 1 calc R . .
C8 C 0.41372(16) 0.61407(15) 0.82811(17) 0.0414(6) Uani 1 1 d . . .
H8A H 0.4349 0.6657 0.8675 0.050 Uiso 1 1 calc R . .
H8B H 0.3491 0.6034 0.8433 0.050 Uiso 1 1 calc R . .
C9 C 0.42270(17) 0.63826(18) 0.72230(18) 0.0517(7) Uani 1 1 d . . .
H9A H 0.3846 0.6909 0.7079 0.078 Uiso 1 1 calc R . .
H9B H 0.4033 0.5867 0.6830 0.078 Uiso 1 1 calc R . .
H9C H 0.4860 0.6527 0.7078 0.078 Uiso 1 1 calc R . .

loop_
_atom_site_aniso_label
_atom_site_aniso_U_11
_atom_site_aniso_U_22
_atom_site_aniso_U_33
_atom_site_aniso_U_23
_atom_site_aniso_U_13
_atom_site_aniso_U_12
Ni1 0.0301(3) 0.0301(3) 0.0265(4) 0.000 0.000 0.000
N1 0.0319(10) 0.0330(10) 0.0251(9) -0.0010(7) 0.0036(7) -0.0010(7)
N2 0.027(4) 0.028(4) 0.061(5) 0.010(4) 0.003(3) 0.005(3)
C1 0.0363(13) 0.0344(12) 0.0220(11) -0.0010(9) 0.0034(9) -0.0028(10)
C2 0.0412(14) 0.0344(12) 0.0252(11) -0.0009(9) 0.0096(10) -0.0035(9)
C3 0.0396(13) 0.0345(13) 0.0266(11) 0.0024(9) 0.0081(10) 0.0022(10)
C4 0.0355(12) 0.0330(12) 0.0248(11) 0.0022(9) 0.0048(9) 0.0037(10)
C5 0.0372(13) 0.0384(13) 0.0281(11) 0.0048(10) 0.0023(9) 0.0078(10)
C6 0.0508(15) 0.0396(14) 0.0455(14) -0.0053(11) 0.0093(11) -0.0069(11)
C7 0.0449(15) 0.0649(18) 0.0595(17) 0.0102(14) 0.0055(13) -0.0154(13)
C8 0.0461(14) 0.0309(12) 0.0473(14) 0.0046(11) 0.0090(11) 0.0007(10)
C9 0.0444(15) 0.0571(16) 0.0536(16) 0.0219(13) 0.0051(12) 0.0046(11)

loop_
_atom_type_symbol
_atom_type_description
_atom_type_scat_dispersion_real
_atom_type_scat_dispersion_imag
_atom_type_scat_source
C C 0.0181 0.0091 'International Tables Vol C Tables 4.2.6.8 and 6.1.1.4'
H H 0.0000 0.0000 'International Tables Vol C Tables 4.2.6.8 and 6.1.1.4'
N N 0.0311 0.0180 'International Tables Vol C Tables 4.2.6.8 and 6.1.1.4'
Ni Ni -3.0029 0.5091 'International Tables Vol C Tables 4.2.6.8 and 6.1.1.4'

loop_
_geom_angle_atom_site_label_1
_geom_angle_atom_site_label_2
_geom_angle_atom_site_label_3
_geom_angle
_geom_angle_site_symmetry_1
_geom_angle_site_symmetry_3
_geom_angle_publ_flag
N1 Ni1 N1 179.35(10) 6_554 . ?
N1 Ni1 N1 90.002(1) 6_554 16_657 ?
N1 Ni1 N1 90.002(1) . 16_657 ?
N1 Ni1 N1 90.002(1) 6_554 11_667 ?
N1 Ni1 N1 90.002(1) . 11_667 ?
N1 Ni1 N1 179.35(10) 16_657 11_667 ?
C1 N1 C4 105.00(17) . . ?
C1 N1 Ni1 127.87(14) . . ?
C4 N1 Ni1 127.13(14) . . ?
C5 N2 H2A 120.0 . . ?
C5 N2 H2B 120.0 . . ?
H2A N2 H2B 120.0 . . ?
H2A N2 H5A 130.0 . . ?
H2B N2 H5A 109.0 . . ?
N1 C1 C5 123.17(19) . 11_667 ?
N1 C1 C2 110.99(18) . . ?
C5 C1 C2 125.47(19) 11_667 . ?
C3 C2 C1 106.72(18) . . ?
C3 C2 C6 127.0(2) . . ?
C1 C2 C6 126.2(2) . . ?
C2 C3 C4 106.83(18) . . ?
C2 C3 C8 127.1(2) . . ?
C4 C3 C8 126.1(2) . . ?
C5 C4 N1 123.40(19) . . ?
C5 C4 C3 125.73(19) . . ?
N1 C4 C3 110.38(18) . . ?
N2 C5 C1 113.9(3) . 16_657 ?
N2 C5 C4 122.2(3) . . ?
C1 C5 C4 123.71(19) 16_657 . ?
C1 C5 H5A 118.3 16_657 . ?
C4 C5 H5A 117.9 . . ?
C7 C6 C2 113.7(2) . . ?
C7 C6 H6A 108.8 . . ?
C2 C6 H6A 108.8 . . ?
C7 C6 H6B 108.8 . . ?
C2 C6 H6B 108.8 . . ?
H6A C6 H6B 107.7 . . ?
C6 C7 H7A 109.5 . . ?
C6 C7 H7B 109.5 . . ?
H7A C7 H7B 109.5 . . ?
C6 C7 H7C 109.5 . . ?
H7A C7 H7C 109.5 . . ?
H7B C7 H7C 109.5 . . ?
C3 C8 C9 112.10(19) . . ?
C3 C8 H8A 109.2 . . ?
C9 C8 H8A 109.2 . . ?
C3 C8 H8B 109.2 . . ?
C9 C8 H8B 109.2 . . ?
H8A C8 H8B 107.9 . . ?
C8 C9 H9A 109.5 . . ?
C8 C9 H9B 109.5 . . ?
H9A C9 H9B 109.5 . . ?
C8 C9 H9C 109.5 . . ?
H9A C9 H9C 109.5 . . ?
H9B C9 H9C 109.5 . . ?

loop_
_geom_bond_atom_site_label_1
_geom_bond_atom_site_label_2
_geom_bond_distance
_geom_bond_site_symmetry_2
_geom_bond_publ_flag
Ni1 N1 1.9164(16) 6_554 ?
Ni1 N1 1.9164(16) . ?
Ni1 N1 1.9164(16) 16_657 ?
Ni1 N1 1.9164(16) 11_667 ?
N1 C1 1.378(3) . ?
N1 C4 1.388(3) . ?
N2 C5 1.366(7) . ?
N2 H2A 0.8800 . ?
N2 H2B 0.8800 . ?
C1 C5 1.383(3) 11_667 ?
C1 C2 1.438(3) . ?
C2 C3 1.361(3) . ?
C2 C6 1.510(3) . ?
C3 C4 1.442(3) . ?
C3 C8 1.499(3) . ?
C4 C5 1.382(3) . ?
C5 C1 1.383(3) 16_657 ?
C5 H5A 0.9672 . ?
C6 C7 1.507(3) . ?
C6 H6A 0.9900 . ?
C6 H6B 0.9900 . ?
C7 H7A 0.9800 . ?
C7 H7B 0.9800 . ?
C7 H7C 0.9800 . ?
C8 C9 1.522(3) . ?
C8 H8A 0.9900 . ?
C8 H8B 0.9900 . ?
C9 H9A 0.9800 . ?
C9 H9B 0.9800 . ?
C9 H9C 0.9800 . ?
